data_4024850
loop_
_publ_author_name
'Ilga Mutule'
'Edgars Suna'
'Kristofer Olofsson'
'Benjamin Pelcman'

_publ_section_title
;
Catalytic Direct Acetoxylation of Indoles
;
_journal_name_full 'Journal of Organic Chemistry'
_journal_page_first 7195
_journal_page_last 7198
_journal_paper_doi 10.1021/jo901321b
_journal_volume 74
_journal_year 2009
_chemical_formula_moiety 'C16 H12 Br N O5 S'
_chemical_formula_sum 'C16 H12 Br N O5 S'
_chemical_formula_weight 410.24
_chemical_name_systematic
; 
 ? 
;
_space_group_IT_number 2
_symmetry_cell_setting triclinic
_symmetry_space_group_name_Hall '-P 1'
_symmetry_space_group_name_H-M 'P -1'
_atom_sites_solution_hydrogens mixed
_atom_sites_solution_primary direct
_atom_sites_solution_secondary difmap
_audit_creation_method SHELXL-97
_cell_angle_alpha 88.691(3)
_cell_angle_beta 78.853(3)
_cell_angle_gamma 83.799(6)
_cell_formula_units_Z 2
_cell_length_a 5.3328(4)
_cell_length_b 11.7263(11)
_cell_length_c 13.0644(14)
_cell_measurement_reflns_used 2143
_cell_measurement_temperature 223(2)
_cell_measurement_theta_max 25.00
_cell_measurement_theta_min 0.71
_cell_volume 796.87(13)
_computing_structure_refinement 'SHELXL-97 (Sheldrick, 1997)'
_computing_structure_solution 'DETMAX (Mishnev & Belyakov, 1988)'
_diffrn_ambient_temperature 223(2)
_diffrn_measured_fraction_theta_full 0.970
_diffrn_measured_fraction_theta_max 0.970
_diffrn_measurement_device_type 'Nonius KappaCCD'
_diffrn_measurement_method CCD
_diffrn_radiation_monochromator graphite
_diffrn_radiation_source 'fine-focus sealed tube'
_diffrn_radiation_type MoK\a
_diffrn_radiation_wavelength 0.71073
_diffrn_reflns_av_R_equivalents 0.0641
_diffrn_reflns_av_sigmaI/netI 0.1120
_diffrn_reflns_limit_h_max 6
_diffrn_reflns_limit_h_min -5
_diffrn_reflns_limit_k_max 15
_diffrn_reflns_limit_k_min -14
_diffrn_reflns_limit_l_max 16
_diffrn_reflns_limit_l_min -16
_diffrn_reflns_number 5337
_diffrn_reflns_theta_full 27.53
_diffrn_reflns_theta_max 27.5
_diffrn_reflns_theta_min 2.36
_exptl_absorpt_coefficient_mu 2.737
_exptl_absorpt_correction_type none
_exptl_crystal_colour 'Colourless '
_exptl_crystal_density_diffrn 1.710
_exptl_crystal_density_method 'not measured'
_exptl_crystal_description 'Needle '
_exptl_crystal_F_000 412
_exptl_crystal_size_max 0.15
_exptl_crystal_size_mid 0.04
_exptl_crystal_size_min 0.03
_refine_diff_density_max 0.452
_refine_diff_density_min -0.416
_refine_diff_density_rms 0.205
_refine_ls_extinction_method none
_refine_ls_goodness_of_fit_ref 1.081
_refine_ls_hydrogen_treatment constr
_refine_ls_matrix_type full
_refine_ls_number_parameters 217
_refine_ls_number_reflns 3536
_refine_ls_number_restraints 0
_refine_ls_restrained_S_all 1.081
_refine_ls_R_factor_all 0.1258
_refine_ls_R_factor_gt 0.0723
_refine_ls_shift/su_max 0.001
_refine_ls_shift/su_mean 0.000
_refine_ls_structure_factor_coef Fsqd
_refine_ls_weighting_details 'calc w=1/[\s^2^(Fo^2^)+(0.1160P)^2^+1.3253P] where P=(Fo^2^+2Fc^2^)/3'
_refine_ls_weighting_scheme calc
_refine_ls_wR_factor_gt 0.1898
_refine_ls_wR_factor_ref 0.2369
_reflns_number_gt 2308
_reflns_number_total 3536
_reflns_threshold_expression >2sigma(I)
_cod_data_source_file jo901321b_si_003.cif
_cod_data_source_block ilga
_cod_original_sg_symbol_H-M 'P -1 '
_cod_database_code 4024850

loop_
_symmetry_equiv_pos_as_xyz
'x, y, z'
'-x, -y, -z'

loop_
_atom_site_label
_atom_site_type_symbol
_atom_site_fract_x
_atom_site_fract_y
_atom_site_fract_z
_atom_site_U_iso_or_equiv
_atom_site_adp_type
_atom_site_occupancy
_atom_site_symmetry_multiplicity
_atom_site_calc_flag
_atom_site_refinement_flags
_atom_site_disorder_assembly
_atom_site_disorder_group
Br24 Br 0.24332(15) -0.19912(7) 0.92524(6) 0.0450(3) Uani 1 1 d . . .
S10 S 1.0596(3) 0.21082(17) 0.64217(14) 0.0354(4) Uani 1 1 d . . .
O11 O 1.2094(9) 0.1002(5) 0.6247(4) 0.0405(12) Uani 1 1 d . . .
N1 N 0.8419(11) 0.1959(5) 0.7511(5) 0.0334(13) Uani 1 1 d . . .
O12 O 1.1807(10) 0.3103(5) 0.6583(4) 0.0432(13) Uani 1 1 d . . .
O23 O 0.2693(10) 0.2991(5) 0.9199(4) 0.0434(13) Uani 1 1 d . . .
O19 O 0.7687(9) 0.3729(4) 0.8427(4) 0.0358(11) Uani 1 1 d . . .
C9 C 0.4863(13) 0.1191(6) 0.8464(5) 0.0329(15) Uani 1 1 d . . .
C5 C 0.4366(14) -0.0781(6) 0.8654(6) 0.0356(16) Uani 1 1 d . . .
C2 C 0.6583(13) 0.2968(6) 0.7870(5) 0.0323(15) Uani 1 1 d . . .
H2 H 0.6333 0.3328 0.7247 0.039 Uiso 1 1 d R . .
C3 C 0.4375(13) 0.2430(7) 0.8606(5) 0.0350(16) Uani 1 1 d . . .
C8 C 0.7237(12) 0.0944(6) 0.7796(5) 0.0316(15) Uani 1 1 d . . .
C13 C 0.8835(13) 0.2410(7) 0.5410(5) 0.0351(16) Uani 1 1 d . . .
C20 C 0.7875(15) 0.4810(7) 0.8019(6) 0.0411(17) Uani 1 1 d . . .
C15 C 0.6385(14) 0.1763(8) 0.4225(6) 0.0427(18) Uani 1 1 d . . .
H15 H 0.5681 0.1151 0.3938 0.051 Uiso 1 1 d R . .
C6 C 0.6725(14) -0.1055(7) 0.7994(6) 0.0377(16) Uani 1 1 d . . .
H6 H 0.7334 -0.1843 0.7833 0.045 Uiso 1 1 d R . .
O21 O 0.6992(13) 0.5144(5) 0.7284(5) 0.0599(17) Uani 1 1 d . . .
C7 C 0.8214(13) -0.0196(7) 0.7558(6) 0.0378(16) Uani 1 1 d . . .
H7 H 0.9860 -0.0362 0.7109 0.045 Uiso 1 1 d R . .
C4 C 0.3398(13) 0.0332(7) 0.8904(6) 0.0374(16) Uani 1 1 d . . .
H4 H 0.1765 0.0529 0.9354 0.045 Uiso 1 1 d R . .
C14 C 0.7788(13) 0.1525(7) 0.5005(6) 0.0384(16) Uani 1 1 d . . .
H14 H 0.8040 0.0760 0.5273 0.046 Uiso 1 1 d R . .
C22 C 0.9338(19) 0.5483(7) 0.8591(7) 0.054(2) Uani 1 1 d . . .
H22A H 0.9433 0.6235 0.8289 0.064 Uiso 1 1 d R . .
H22B H 1.1042 0.5103 0.8546 0.064 Uiso 1 1 d R . .
H22C H 0.8494 0.5547 0.9309 0.064 Uiso 1 1 d R . .
C16 C 0.6028(16) 0.2867(8) 0.3871(6) 0.047(2) Uani 1 1 d . . .
H16 H 0.4754 0.3086 0.3420 0.057 Uiso 1 1 d R . .
C18 C 0.8494(17) 0.3529(7) 0.5062(6) 0.0472(19) Uani 1 1 d . . .
H18 H 0.9223 0.4119 0.5369 0.057 Uiso 1 1 d R . .
C17 C 0.7071(19) 0.3746(8) 0.4274(7) 0.056(2) Uani 1 1 d . . .
H17 H 0.6820 0.4514 0.4015 0.067 Uiso 1 1 d R . .

loop_
_atom_site_aniso_label
_atom_site_aniso_U_11
_atom_site_aniso_U_22
_atom_site_aniso_U_33
_atom_site_aniso_U_23
_atom_site_aniso_U_13
_atom_site_aniso_U_12
Br24 0.0497(5) 0.0395(5) 0.0490(5) 0.0111(4) -0.0121(3) -0.0164(3)
S10 0.0313(8) 0.0422(11) 0.0327(9) 0.0048(8) -0.0039(6) -0.0089(7)
O11 0.033(2) 0.045(3) 0.041(3) 0.006(2) -0.003(2) 0.000(2)
N1 0.035(3) 0.030(3) 0.035(3) 0.004(3) -0.006(2) -0.005(2)
O12 0.042(3) 0.048(3) 0.043(3) 0.006(2) -0.007(2) -0.022(2)
O23 0.040(3) 0.039(3) 0.048(3) -0.001(3) -0.001(2) -0.001(2)
O19 0.046(3) 0.031(3) 0.034(3) 0.004(2) -0.014(2) -0.006(2)
C9 0.036(3) 0.033(4) 0.030(4) 0.002(3) -0.008(3) -0.004(3)
C5 0.042(4) 0.033(4) 0.034(4) 0.009(3) -0.010(3) -0.011(3)
C2 0.038(3) 0.027(4) 0.033(4) 0.004(3) -0.012(3) -0.001(3)
C3 0.035(3) 0.044(4) 0.027(4) 0.004(3) -0.010(3) -0.004(3)
C8 0.029(3) 0.034(4) 0.033(4) 0.008(3) -0.010(3) -0.005(3)
C13 0.034(3) 0.039(4) 0.028(4) 0.001(3) 0.002(3) -0.001(3)
C20 0.052(4) 0.030(4) 0.042(4) 0.002(3) -0.014(3) -0.002(3)
C15 0.039(4) 0.052(5) 0.037(4) -0.003(4) -0.009(3) 0.000(3)
C6 0.045(4) 0.028(4) 0.041(4) 0.002(3) -0.014(3) -0.002(3)
O21 0.078(4) 0.044(4) 0.066(4) 0.018(3) -0.036(3) -0.010(3)
C7 0.032(3) 0.041(4) 0.039(4) 0.005(3) -0.001(3) -0.007(3)
C4 0.032(3) 0.047(5) 0.035(4) 0.004(3) -0.006(3) -0.009(3)
C14 0.040(4) 0.033(4) 0.041(4) 0.003(3) -0.003(3) -0.007(3)
C22 0.073(6) 0.035(5) 0.058(5) -0.006(4) -0.022(4) -0.015(4)
C16 0.055(5) 0.053(5) 0.035(4) 0.004(4) -0.015(3) -0.001(4)
C18 0.063(5) 0.040(5) 0.040(4) 0.013(4) -0.010(4) -0.016(4)
C17 0.083(6) 0.044(5) 0.042(5) 0.017(4) -0.017(4) -0.006(4)

loop_
_atom_type_symbol
_atom_type_description
_atom_type_scat_dispersion_real
_atom_type_scat_dispersion_imag
_atom_type_scat_source
C C 0.0033 0.0016 'International Tables Vol C Tables 4.2.6.8 and 6.1.1.4'
H H 0.0000 0.0000 'International Tables Vol C Tables 4.2.6.8 and 6.1.1.4'
Br Br -0.2901 2.4595 'International Tables Vol C Tables 4.2.6.8 and 6.1.1.4'
N N 0.0061 0.0033 'International Tables Vol C Tables 4.2.6.8 and 6.1.1.4'
O O 0.0106 0.0060 'International Tables Vol C Tables 4.2.6.8 and 6.1.1.4'
S S 0.1246 0.1234 'International Tables Vol C Tables 4.2.6.8 and 6.1.1.4'

loop_
_geom_angle_atom_site_label_1
_geom_angle_atom_site_label_2
_geom_angle_atom_site_label_3
_geom_angle
_geom_angle_site_symmetry_1
_geom_angle_site_symmetry_3
_geom_angle_publ_flag
O12 S10 O11 120.2(3) . . ?
O12 S10 N1 105.6(3) . . ?
O11 S10 N1 105.5(3) . . ?
O12 S10 C13 108.5(4) . . ?
O11 S10 C13 109.9(3) . . ?
N1 S10 C13 106.2(3) . . ?
C8 N1 C2 109.6(5) . . ?
C8 N1 S10 124.3(5) . . ?
C2 N1 S10 117.2(5) . . ?
C20 O19 C2 116.3(5) . . ?
C4 C9 C8 121.8(7) . . ?
C4 C9 C3 129.6(7) . . ?
C8 C9 C3 108.5(6) . . ?
C4 C5 C6 122.2(7) . . ?
C4 C5 Br24 118.8(5) . . ?
C6 C5 Br24 119.0(6) . . ?
O19 C2 N1 111.0(5) . . ?
O19 C2 C3 110.3(6) . . ?
N1 C2 C3 102.7(6) . . ?
O19 C2 H2 107.7 . . ?
N1 C2 H2 103.1 . . ?
C3 C2 H2 121.4 . . ?
O23 C3 C9 129.8(7) . . ?
O23 C3 C2 123.1(7) . . ?
C9 C3 C2 107.0(6) . . ?
C9 C8 C7 120.2(6) . . ?
C9 C8 N1 110.8(6) . . ?
C7 C8 N1 128.9(6) . . ?
C18 C13 C14 121.9(7) . . ?
C18 C13 S10 118.8(6) . . ?
C14 C13 S10 119.3(6) . . ?
O21 C20 O19 123.5(7) . . ?
O21 C20 C22 125.0(8) . . ?
O19 C20 C22 111.5(7) . . ?
C16 C15 C14 119.6(8) . . ?
C16 C15 H15 120.9 . . ?
C14 C15 H15 119.5 . . ?
C5 C6 C7 120.7(7) . . ?
C5 C6 H6 119.8 . . ?
C7 C6 H6 119.5 . . ?
C6 C7 C8 117.8(7) . . ?
C6 C7 H7 122.3 . . ?
C8 C7 H7 119.9 . . ?
C5 C4 C9 117.3(7) . . ?
C5 C4 H4 122.7 . . ?
C9 C4 H4 119.9 . . ?
C15 C14 C13 119.3(7) . . ?
C15 C14 H14 121.0 . . ?
C13 C14 H14 119.7 . . ?
C20 C22 H22A 109.6 . . ?
C20 C22 H22B 109.3 . . ?
H22A C22 H22B 109.5 . . ?
C20 C22 H22C 109.5 . . ?
H22A C22 H22C 109.5 . . ?
H22B C22 H22C 109.5 . . ?
C15 C16 C17 121.0(7) . . ?
C15 C16 H16 120.8 . . ?
C17 C16 H16 117.2 . . ?
C13 C18 C17 117.7(8) . . ?
C13 C18 H18 119.4 . . ?
C17 C18 H18 122.9 . . ?
C16 C17 C18 120.5(8) . . ?
C16 C17 H17 120.2 . . ?
C18 C17 H17 119.3 . . ?

loop_
_geom_bond_atom_site_label_1
_geom_bond_atom_site_label_2
_geom_bond_distance
_geom_bond_site_symmetry_2
_geom_bond_publ_flag
Br24 C5 1.908(7) . ?
S10 O12 1.431(6) . ?
S10 O11 1.446(6) . ?
S10 N1 1.673(6) . ?
S10 C13 1.772(7) . ?
N1 C8 1.415(9) . ?
N1 C2 1.475(9) . ?
O23 C3 1.210(9) . ?
O19 C20 1.370(9) . ?
O19 C2 1.409(8) . ?
C9 C4 1.388(10) . ?
C9 C8 1.398(10) . ?
C9 C3 1.458(11) . ?
C5 C4 1.373(11) . ?
C5 C6 1.392(11) . ?
C2 C3 1.550(10) . ?
C2 H2 0.9338 . ?
C8 C7 1.400(11) . ?
C13 C18 1.384(11) . ?
C13 C14 1.390(11) . ?
C20 O21 1.190(9) . ?
C20 C22 1.475(11) . ?
C15 C16 1.372(12) . ?
C15 C14 1.383(11) . ?
C15 H15 0.9600 . ?
C6 C7 1.393(11) . ?
C6 H6 0.9599 . ?
C7 H7 0.9600 . ?
C4 H4 0.9600 . ?
C14 H14 0.9600 . ?
C22 H22A 0.9600 . ?
C22 H22B 0.9600 . ?
C22 H22C 0.9600 . ?
C16 C17 1.383(13) . ?
C16 H16 0.9922 . ?
C18 C17 1.395(12) . ?
C18 H18 0.9600 . ?
C17 H17 0.9601 . ?
